data_5000138
loop_
_publ_author_name
'Goldberg, Israel'
'Becker, Yigal'

_publ_section_title
;
 Polymorphs of Tamoxifen Citrate: Detailed Structural Characterization
 of the Stable Form
;
_journal_issue 3
_journal_name_full 'Journal of Pharmaceutical Sciences'
_journal_page_first 259
_journal_page_last 264
_journal_paper_doi 10.1002/jps.2600760317
_journal_volume 76
_journal_year 1987
_chemical_formula_sum 'C32 H37 N O8'
_space_group_IT_number 14
_symmetry_cell_setting monoclinic
_symmetry_space_group_name_Hall '-P 2ybc'
_symmetry_space_group_name_H-M 'P 1 21/c 1'
_cell_angle_alpha 90
_cell_angle_beta 96.28(3)
_cell_angle_gamma 90
_cell_formula_units_Z 4
_cell_length_a 15.998(4)
_cell_length_b 21.964(3)
_cell_length_c 8.624(5)
_cod_original_sg_symbol_H-M 'P 21/c'
_cod_original_formula_sum 'C32 H37 N1 O8'
_cod_database_code 5000138

loop_
_symmetry_equiv_pos_site_id
_symmetry_equiv_pos_as_xyz
1 x,y,z
2 -x,1/2+y,1/2-z
3 -x,-y,-z
4 x,-1/2-y,-1/2+z

loop_
_atom_site_label
_atom_site_type_symbol
_atom_site_fract_x
_atom_site_fract_y
_atom_site_fract_z
N1 N 0.5508(2) 0.3623(2) 0.4323(4)
C1 C 0.5407(3) 0.4294(2) 0.4446(6)
C2 C 0.5297(3) 0.3333(2) 0.5792(6)
C3 C 0.6362(3) 0.3457(2) 0.3924(5)
C4 C 0.6457(3) 0.2778(2) 0.3688(5)
O1 O 0.7140(2) 0.2725(1) 0.2762(4)
C5 C 0.7518(3) 0.2167(2) 0.2632(5)
C6 C 0.8135(3) 0.2153(2) 0.1600(5)
C7 C 0.8567(3) 0.1625(2) 0.1387(5)
C8 C 0.8402(2) 0.1094(2) 0.2200(5)
C9 C 0.7761(3) 0.1114(2) 0.3186(5)
C10 C 0.7313(3) 0.1642(2) 0.3399(5)
C11 C 0.8918(2) 0.0529(2) 0.2061(5)
C12 C 0.8425(3) -0.0035(2) 0.1641(5)
C13 C 0.7802(3) -0.0020(2) 0.0393(6)
C14 C 0.7343(3) -0.0535(3) -0.0037(7)
C15 C 0.7488(4) -0.1072(3) 0.0783(8)
C16 C 0.8090(4) -0.1097(2) 0.2008(7)
C17 C 0.8552(3) -0.0579(2) 0.2443(6)
C18 C 0.9760(3) 0.0551(2) 0.2278(5)
C19 C 1.0334(3) 0.0021(2) 0.1965(5)
C20 C 1.0935(3) -0.0156(2) 0.3365(6)
C21 C 1.0212(3) 0.1119(2) 0.2788(5)
C22 C 1.0026(3) 0.1423(2) 0.4141(5)
C23 C 1.0436(4) 0.1955(3) 0.4604(7)
C24 C 1.1033(4) 0.2193(3) 0.3726(8)
C25 C 1.1235(3) 0.1900(3) 0.2402(8)
C26 C 1.0826(3) 0.1367(3) 0.1934(6)
O2 O 0.4467(2) 0.2294(2) 0.3800(5)
O3 O 0.3303(2) 0.2515(2) 0.2423(5)
C27 C 0.3754(3) 0.2183(2) 0.3394(6)
C28 C 0.3287(3) 0.1629(2) 0.3927(5)
C29 C 0.3875(3) 0.1108(2) 0.4481(5)
O4 O 0.4232(2) 0.0885(1) 0.3156(3)
C30 C 0.4551(3) 0.1321(2) 0.5747(5)
O5 O 0.5303(2) 0.1243(1) 0.5562(4)
O6 O 0.4287(2) 0.1552(1) 0.6942(4)
C31 C 0.3330(3) 0.0608(2) 0.5162(5)
C32 C 0.3823(3) 0.0035(2) 0.5430(5)
O7 O 0.4371(2) -0.0034(1) 0.6478(4)
O8 O 0.3618(2) -0.0391(1) 0.4405(4)
H1 H 0.506(3) 0.348(3) 0.352(5)
H2 H 0.374(3) 0.289(2) 0.213(5)
H3 H 0.480(3) 0.073(2) 0.349(4)
H4 H 0.397(3) -0.075(2) 0.450(5)
H5 H 0.58800 0.44600 0.52300
H6 H 0.56300 0.44600 0.34100
H7 H 0.47500 0.43600 0.45500
H8 H 0.56300 0.34600 0.68200
H9 H 0.46600 0.34500 0.59000
H10 H 0.52500 0.28500 0.56900
H11 H 0.68100 0.36200 0.48200
H12 H 0.64900 0.36900 0.28800
H13 H 0.58900 0.25900 0.31400
H14 H 0.65700 0.25600 0.47900
H15 H 0.82800 0.25600 0.09700
H16 H 0.90500 0.16300 0.05800
H17 H 0.76100 0.07000 0.38100
H18 H 0.68100 0.16600 0.41500
H19 H 0.76800 0.04100 -0.02200
H20 H 0.68700 -0.05300 -0.10500
H21 H 0.71200 -0.14700 0.04800
H22 H 0.82100 -0.15100 0.26400
H23 H 0.90300 -0.06000 0.34200
H24 H 1.06800 0.01200 0.10000
H25 H 0.99500 -0.03700 0.16400
H26 H 1.06300 -0.01800 0.43200
H27 H 1.12500 -0.05500 0.31800
H28 H 1.12500 0.02700 0.36400
H29 H 0.95400 0.12400 0.48200
H30 H 1.02900 0.22000 0.56400
H31 H 1.13700 0.26000 0.40600
H32 H 1.17000 0.20900 0.17300
H33 H 1.09900 0.11300 0.09000
H34 H 0.28400 0.14700 0.30200
H35 H 0.29200 0.17600 0.48700
H36 H 0.31100 0.07700 0.62300
H37 H 0.27700 0.05300 0.43900

loop_
_atom_type_symbol
_atom_type_radius_bond
C 0.68
H 0.23
N 0.68
O 0.68
